data_1514924
loop_
_publ_author_name
'Sen, Supriti'
'Mukherjee, Titas'
'Chattopadhyay, Basab'
'Moirangthem, Anuradha'
'Basu, Anupam'
'Marek, Jaromir'
'Chattopadhyay, Pabitra'

_publ_section_title
;
 A water soluble Al3+ selective colorimetric and fluorescent turn-on
 chemosensor and its application in living cell imaging.
;
_journal_issue 17
_journal_name_full 'The Analyst'
_journal_page_first 3975
_journal_page_last 3981
_journal_paper_doi 10.1039/c2an35560d
_journal_volume 137
_journal_year 2012
_chemical_formula_sum 'C16 H13 N O2'
_chemical_formula_weight 251.28
_chemical_name_systematic
;
?
;
_space_group_IT_number 14
_symmetry_space_group_name_Hall '-P 2ybc'
_symmetry_space_group_name_H-M 'P 1 21/c 1'
_atom_sites_solution_hydrogens geom
_atom_sites_solution_primary direct
_atom_sites_solution_secondary difmap
_audit_creation_method SHELXL-97
_cell_angle_alpha 90.00
_cell_angle_beta 107.501(5)
_cell_angle_gamma 90.00
_cell_formula_units_Z 4
_cell_length_a 9.7368(5)
_cell_length_b 9.5514(4)
_cell_length_c 13.8091(7)
_cell_measurement_temperature 120(2)
_cell_volume 1224.80(11)
_computing_structure_refinement 'SHELXL-97 (Sheldrick, 1997)'
_computing_structure_solution 'SHELXS-97 (Sheldrick, 1990)'
_diffrn_ambient_temperature 120(2)
_diffrn_measured_fraction_theta_full 0.999
_diffrn_measured_fraction_theta_max 0.999
_diffrn_radiation_monochromator graphite
_diffrn_radiation_source 'fine-focus sealed tube'
_diffrn_radiation_type MoK\a
_diffrn_radiation_wavelength 0.71073
_diffrn_reflns_av_R_equivalents 0.0325
_diffrn_reflns_av_sigmaI/netI 0.0247
_diffrn_reflns_limit_h_max 11
_diffrn_reflns_limit_h_min -11
_diffrn_reflns_limit_k_max 10
_diffrn_reflns_limit_k_min -11
_diffrn_reflns_limit_l_max 15
_diffrn_reflns_limit_l_min -16
_diffrn_reflns_number 7887
_diffrn_reflns_theta_full 25.00
_diffrn_reflns_theta_max 25.00
_diffrn_reflns_theta_min 3.06
_exptl_absorpt_coefficient_mu 0.089
_exptl_crystal_density_diffrn 1.363
_exptl_crystal_density_method 'not measured'
_exptl_crystal_F_000 528
_refine_diff_density_max 0.345
_refine_diff_density_min -0.373
_refine_diff_density_rms 0.041
_refine_ls_extinction_method none
_refine_ls_goodness_of_fit_ref 1.103
_refine_ls_hydrogen_treatment mixed
_refine_ls_matrix_type full
_refine_ls_number_parameters 173
_refine_ls_number_reflns 2156
_refine_ls_number_restraints 0
_refine_ls_restrained_S_all 1.103
_refine_ls_R_factor_all 0.0500
_refine_ls_R_factor_gt 0.0398
_refine_ls_shift/su_max 0.000
_refine_ls_shift/su_mean 0.000
_refine_ls_structure_factor_coef Fsqd
_refine_ls_weighting_details 'calc w=1/[\s^2^(Fo^2^)+(0.0700P)^2^+0.2000P] where P=(Fo^2^+2Fc^2^)/3'
_refine_ls_weighting_scheme calc
_refine_ls_wR_factor_gt 0.1154
_refine_ls_wR_factor_ref 0.1197
_reflns_number_gt 1726
_reflns_number_total 2156
_reflns_threshold_expression >2sigma(I)
_cod_data_source_file c2an35560d.txt
_cod_data_source_block in-105
_cod_original_cell_volume 1224.80(10)
_cod_database_code 1514924

loop_
_symmetry_equiv_pos_as_xyz
'x, y, z'
'-x, y+1/2, -z+1/2'
'-x, -y, -z'
'x, -y-1/2, z-1/2'

loop_
_atom_site_label
_atom_site_type_symbol
_atom_site_fract_x
_atom_site_fract_y
_atom_site_fract_z
_atom_site_U_iso_or_equiv
_atom_site_adp_type
_atom_site_occupancy
_atom_site_symmetry_multiplicity
_atom_site_calc_flag
_atom_site_refinement_flags
O1 O 0.85874(12) 0.65641(12) 0.23103(9) 0.0310(3) Uani 1 1 d .
C1 C 0.94603(16) 0.47421(15) 0.14799(11) 0.0203(4) Uani 1 1 d .
C2 C 0.83996(17) 0.57563(16) 0.15499(12) 0.0233(4) Uani 1 1 d .
C3 C 0.70834(17) 0.58278(17) 0.07191(12) 0.0268(4) Uani 1 1 d .
H3 H 0.6368 0.6491 0.0746 0.032 Uiso 1 1 calc R
C4 C 0.68415(17) 0.49776(17) -0.00943(12) 0.0260(4) Uani 1 1 d .
H4 H 0.5959 0.5062 -0.0625 0.031 Uiso 1 1 calc R
C5 C 0.78651(17) 0.39525(16) -0.01873(11) 0.0228(4) Uani 1 1 d .
C6 C 0.75717(18) 0.30779(17) -0.10483(12) 0.0269(4) Uani 1 1 d .
H6 H 0.6683 0.3172 -0.1571 0.032 Uiso 1 1 calc R
C7 C 0.85480(19) 0.20937(18) -0.11431(13) 0.0305(4) Uani 1 1 d .
H7 H 0.8342 0.1508 -0.1725 0.037 Uiso 1 1 calc R
C8 C 0.98464(18) 0.19663(17) -0.03721(12) 0.0281(4) Uani 1 1 d .
H8 H 1.0527 0.1285 -0.0432 0.034 Uiso 1 1 calc R
C9 C 1.01617(17) 0.28081(17) 0.04742(12) 0.0236(4) Uani 1 1 d .
H9 H 1.1058 0.2698 0.0987 0.028 Uiso 1 1 calc R
C10 C 0.91859(16) 0.38292(16) 0.05989(11) 0.0202(4) Uani 1 1 d .
C11 C 1.07522(17) 0.46479(16) 0.22700(11) 0.0214(4) Uani 1 1 d .
H11 H 1.1428 0.3960 0.2213 0.026 Uiso 1 1 calc R
N12 N 1.10994(14) 0.54380(14) 0.30828(10) 0.0233(3) Uani 1 1 d .
H12 H 1.0489 0.6092 0.3135 0.028 Uiso 1 1 calc R
C13 C 1.24503(18) 0.52928(19) 0.39111(12) 0.0271(4) Uani 1 1 d .
H13A H 1.2568(2) 0.4326(13) 0.4116(3) 0.033 Uiso 1 1 calc R
H13B H 1.2378(2) 0.5831(7) 0.4483(8) 0.033 Uiso 1 1 calc R
C14 C 1.37523(17) 0.57513(17) 0.36515(11) 0.0250(4) Uani 1 1 d .
O15 O 1.44225(17) 0.48315(15) 0.32060(11) 0.0520(4) Uani 1 1 d .
C16 C 1.5597(2) 0.5561(3) 0.30719(17) 0.0502(6) Uani 1 1 d .
H16 H 1.6300 0.5170 0.2800 0.060 Uiso 1 1 calc R
C17 C 1.5591(2) 0.6858(2) 0.33740(14) 0.0442(5) Uani 1 1 d .
H17 H 1.6264 0.7569 0.3353 0.053 Uiso 1 1 calc R
C18 C 1.4386(2) 0.69975(18) 0.37371(14) 0.0345(4) Uani 1 1 d .
H18 H 1.4086 0.7827 0.3994 0.041 Uiso 1 1 calc R

loop_
_atom_site_aniso_label
_atom_site_aniso_U_11
_atom_site_aniso_U_22
_atom_site_aniso_U_33
_atom_site_aniso_U_23
_atom_site_aniso_U_13
_atom_site_aniso_U_12
O1 0.0291(7) 0.0313(7) 0.0321(7) -0.0105(5) 0.0085(5) 0.0013(5)
C1 0.0210(8) 0.0206(8) 0.0205(8) 0.0026(6) 0.0081(7) -0.0025(6)
C2 0.0236(9) 0.0227(8) 0.0252(8) 0.0003(7) 0.0097(7) -0.0028(7)
C3 0.0223(9) 0.0250(9) 0.0331(9) 0.0016(7) 0.0082(7) 0.0025(7)
C4 0.0200(9) 0.0282(9) 0.0268(9) 0.0043(7) 0.0025(7) -0.0017(7)
C5 0.0235(8) 0.0244(8) 0.0212(8) 0.0032(6) 0.0080(7) -0.0042(7)
C6 0.0269(9) 0.0322(9) 0.0204(8) 0.0002(7) 0.0053(7) -0.0065(7)
C7 0.0367(10) 0.0339(10) 0.0239(9) -0.0073(7) 0.0138(8) -0.0088(8)
C8 0.0319(10) 0.0279(9) 0.0296(9) -0.0017(7) 0.0172(8) -0.0006(7)
C9 0.0234(9) 0.0271(9) 0.0220(8) 0.0026(7) 0.0094(7) -0.0007(7)
C10 0.0224(8) 0.0208(8) 0.0190(8) 0.0037(6) 0.0090(6) -0.0038(6)
C11 0.0237(9) 0.0215(8) 0.0210(8) 0.0038(6) 0.0100(7) -0.0002(6)
N12 0.0234(8) 0.0260(7) 0.0213(7) -0.0003(6) 0.0079(6) -0.0001(6)
C13 0.0238(9) 0.0360(10) 0.0200(8) 0.0010(7) 0.0042(7) -0.0017(7)
C14 0.0242(9) 0.0320(9) 0.0171(8) -0.0016(7) 0.0037(7) 0.0019(7)
O15 0.0645(10) 0.0416(8) 0.0631(10) -0.0003(7) 0.0393(8) 0.0063(7)
C16 0.0383(12) 0.0704(16) 0.0532(13) 0.0196(12) 0.0307(10) 0.0199(11)
C17 0.0324(11) 0.0620(14) 0.0383(11) -0.0034(10) 0.0109(9) -0.0201(10)
C18 0.0370(10) 0.0265(9) 0.0471(11) -0.0106(8) 0.0235(9) -0.0089(8)

loop_
_atom_type_symbol
_atom_type_description
_atom_type_scat_dispersion_real
_atom_type_scat_dispersion_imag
_atom_type_scat_source
C C 0.0033 0.0016 'International Tables Vol C Tables 4.2.6.8 and 6.1.1.4'
H H 0.0000 0.0000 'International Tables Vol C Tables 4.2.6.8 and 6.1.1.4'
N N 0.0061 0.0033 'International Tables Vol C Tables 4.2.6.8 and 6.1.1.4'
O O 0.0106 0.0060 'International Tables Vol C Tables 4.2.6.8 and 6.1.1.4'

loop_
_geom_angle_atom_site_label_1
_geom_angle_atom_site_label_2
_geom_angle_atom_site_label_3
_geom_angle
C11 C1 C2 119.07(14)
C11 C1 C10 120.65(14)
C2 C1 C10 120.28(14)
O1 C2 C1 122.39(14)
O1 C2 C3 120.08(14)
C1 C2 C3 117.53(14)
C4 C3 C2 121.68(15)
C3 C4 C5 122.37(15)
C6 C5 C10 120.26(14)
C6 C5 C4 120.75(15)
C10 C5 C4 118.99(14)
C7 C6 C5 121.08(15)
C6 C7 C8 118.90(15)
C9 C8 C7 121.22(15)
C8 C9 C10 121.51(15)
C9 C10 C5 117.02(14)
C9 C10 C1 123.82(14)
C5 C10 C1 119.16(14)
N12 C11 C1 124.84(14)
C11 N12 C13 123.60(14)
N12 C13 C14 114.50(13)
C18 C14 O15 110.39(15)
C18 C14 C13 130.58(15)
O15 C14 C13 118.95(15)
C14 O15 C16 105.25(15)
C17 C16 O15 110.31(16)
C16 C17 C18 106.64(17)
C14 C18 C17 107.27(16)

loop_
_geom_bond_atom_site_label_1
_geom_bond_atom_site_label_2
_geom_bond_distance
O1 C2 1.2712(18)
C1 C11 1.398(2)
C1 C2 1.440(2)
C1 C10 1.455(2)
C2 C3 1.442(2)
C3 C4 1.348(2)
C4 C5 1.430(2)
C5 C6 1.410(2)
C5 C10 1.417(2)
C6 C7 1.371(2)
C7 C8 1.392(2)
C8 C9 1.375(2)
C9 C10 1.408(2)
C11 N12 1.3098(19)
N12 C13 1.467(2)
C13 C14 1.483(2)
C14 C18 1.330(2)
C14 O15 1.348(2)
O15 C16 1.398(2)
C16 C17 1.308(3)
C17 C18 1.413(3)
